data_1558278
loop_
_publ_author_name
'Cariati, Elena'
'Lucenti, Elena'
'Forni, Alessandra'
'Previtali, Andrea'
'Marinotto, Daniele'
'Malpicci, Daniele'
'Righetto, Stefania'
'Giannini, Clelia'
'Virgili, Tersilla'
'Kabacinski, Piotr'
'Ganzer, Lucia'
'Giovanella, Umberto'
'Botta, Chiara'

_publ_section_title
;
 Unravelling the intricated photophysical behavior of
 3-(pyridin-2-yl)triimidazotriazine AIE and RTP polymorphs
;
_journal_name_full 'Chemical Science'
_journal_paper_doi 10.1039/D0SC02459G
_journal_year 2020
_chemical_formula_moiety 'C14 H9 N7'
_chemical_formula_sum 'C14 H9 N7'
_chemical_formula_weight 275.28
_chemical_name_systematic
;
3-(pyridin-2-yl)triimidazo[1,2-a:1',2'-c:1'',2''-e][1,3,5]triazine
;
_space_group_crystal_system monoclinic
_space_group_IT_number 14
_space_group_name_Hall '-P 2ybc'
_space_group_name_H-M_alt 'P 1 21/c 1'
_atom_sites_solution_hydrogens geom
_atom_sites_solution_primary direct
_atom_sites_solution_secondary difmap
_audit_creation_method SHELXL-2014/7
_audit_update_record
;
2020-04-23 deposited with the CCDC.	2020-06-09 downloaded from the CCDC.
;
_cell_angle_alpha 90
_cell_angle_beta 117.7960(10)
_cell_angle_gamma 90
_cell_formula_units_Z 8
_cell_length_a 18.0949(7)
_cell_length_b 8.8509(4)
_cell_length_c 17.3684(7)
_cell_measurement_reflns_used 9993
_cell_measurement_temperature 293(2)
_cell_measurement_theta_max 30.342
_cell_measurement_theta_min 2.345
_cell_volume 2460.69(18)
_computing_cell_refinement 'SAINT (Bruker, 1997)'
_computing_data_collection 'SMART (Bruker, 1997)'
_computing_data_reduction SAINT
_computing_molecular_graphics 'ORTEP III ( Burnett&Johnson, 1996)'
_computing_publication_material SHELXL-2014/7
_computing_structure_refinement 'SHELXL-2014/7 (Sheldrick, 2014)'
_computing_structure_solution 'SHELXT 2014/4 (Sheldrick, 2014)'
_diffrn_ambient_temperature 293(2)
_diffrn_measured_fraction_theta_full 0.999
_diffrn_measured_fraction_theta_max 0.998
_diffrn_measurement_device_type 'Bruker SMART APEX'
_diffrn_measurement_method 'phi and omega scans'
_diffrn_radiation_monochromator graphite
_diffrn_radiation_source 'fine-focus sealed tube'
_diffrn_radiation_type MoK\a
_diffrn_radiation_wavelength 0.71073
_diffrn_reflns_av_R_equivalents 0.0285
_diffrn_reflns_av_unetI/netI 0.0201
_diffrn_reflns_Laue_measured_fraction_full 0.999
_diffrn_reflns_Laue_measured_fraction_max 0.998
_diffrn_reflns_limit_h_max 25
_diffrn_reflns_limit_h_min -25
_diffrn_reflns_limit_k_max 12
_diffrn_reflns_limit_k_min -12
_diffrn_reflns_limit_l_max 24
_diffrn_reflns_limit_l_min -24
_diffrn_reflns_number 47901
_diffrn_reflns_point_group_measured_fraction_full 0.999
_diffrn_reflns_point_group_measured_fraction_max 0.998
_diffrn_reflns_theta_full 25.242
_diffrn_reflns_theta_max 30.504
_diffrn_reflns_theta_min 2.346
_exptl_absorpt_coefficient_mu 0.099
_exptl_absorpt_correction_T_max 1.000
_exptl_absorpt_correction_T_min 0.954
_exptl_absorpt_correction_type multi-scan
_exptl_absorpt_process_details 'SADABS-2014/5, Bruker, 2014'
_exptl_crystal_colour colorless
_exptl_crystal_density_diffrn 1.486
_exptl_crystal_density_method 'not measured'
_exptl_crystal_description block
_exptl_crystal_F_000 1136
_exptl_crystal_preparation Luminescent
_exptl_crystal_recrystallization_method 'Re-crystallisation from solvent: CH3CN'
_exptl_crystal_size_max 0.350
_exptl_crystal_size_mid 0.270
_exptl_crystal_size_min 0.180
_refine_diff_density_max 0.166
_refine_diff_density_min -0.220
_refine_diff_density_rms 0.042
_refine_ls_extinction_method none
_refine_ls_goodness_of_fit_ref 1.028
_refine_ls_hydrogen_treatment constr
_refine_ls_matrix_type full
_refine_ls_number_parameters 379
_refine_ls_number_reflns 7501
_refine_ls_number_restraints 0
_refine_ls_restrained_S_all 1.028
_refine_ls_R_factor_all 0.0696
_refine_ls_R_factor_gt 0.0468
_refine_ls_shift/su_max 0.000
_refine_ls_shift/su_mean 0.000
_refine_ls_structure_factor_coef Fsqd
_refine_ls_weighting_details 'w=1/[\s^2^(Fo^2^)+(0.0711P)^2^+0.3406P] where P=(Fo^2^+2Fc^2^)/3'
_refine_ls_weighting_scheme calc
_refine_ls_wR_factor_gt 0.1245
_refine_ls_wR_factor_ref 0.1415
_reflns_Friedel_coverage 0.000
_reflns_number_gt 5146
_reflns_number_total 7501
_reflns_threshold_expression 'I > 2\s(I)'
_cod_data_source_file d0sc02459g2.cif
_cod_data_source_block TT-Py-X
_cod_original_sg_symbol_H-M 'P 21/c'
_cod_database_code 1558278
_shelx_shelxl_version_number 2014/7
_shelx_space_group_comment
;
The symmetry employed for this shelxl refinement is uniquely defined
by the following loop, which should always be used as a source of
symmetry information in preference to the above space-group names.
They are only intended as comments.
;
_shelx_estimated_absorpt_t_min 0.966
_shelx_estimated_absorpt_t_max 0.982

loop_
_space_group_symop_operation_xyz
'x, y, z'
'-x, y+1/2, -z+1/2'
'-x, -y, -z'
'x, -y-1/2, z-1/2'

loop_
_atom_site_label
_atom_site_type_symbol
_atom_site_fract_x
_atom_site_fract_y
_atom_site_fract_z
_atom_site_U_iso_or_equiv
_atom_site_adp_type
_atom_site_occupancy
_atom_site_site_symmetry_order
_atom_site_calc_flag
_atom_site_refinement_flags_posn
_atom_site_refinement_flags_adp
_atom_site_refinement_flags_occupancy
_atom_site_disorder_assembly
_atom_site_disorder_group
N1A N 0.69562(7) 0.55357(13) 0.32363(7) 0.0486(3) Uani 1 1 d . . . . .
N2A N 0.75240(6) 0.67317(11) 0.45265(6) 0.0378(2) Uani 1 1 d . . . . .
N3A N 0.82794(7) 0.78578(14) 0.59677(6) 0.0481(3) Uani 1 1 d . . . . .
N4A N 0.86877(7) 0.83453(13) 0.49634(6) 0.0442(2) Uani 1 1 d . . . . .
N5A N 0.91430(8) 0.88643(15) 0.38817(8) 0.0557(3) Uani 1 1 d . . . . .
N6A N 0.80814(6) 0.72785(12) 0.35682(6) 0.0427(2) Uani 1 1 d . . . . .
N7A N 0.62772(7) 0.43029(12) 0.51715(7) 0.0484(3) Uani 1 1 d . . . . .
C1A C 0.65771(8) 0.50824(16) 0.37291(8) 0.0477(3) Uani 1 1 d . . . . .
H1A H 0.6150 0.4372 0.3543 0.057 Uiso 1 1 calc R U . . .
C2A C 0.68962(7) 0.57869(14) 0.45158(7) 0.0399(2) Uani 1 1 d . . . . .
C3A C 0.81322(7) 0.76239(14) 0.51701(7) 0.0391(2) Uani 1 1 d . . . . .
C4A C 0.89738(9) 0.88015(18) 0.63012(8) 0.0551(3) Uani 1 1 d . . . . .
H4A H 0.9227 0.9175 0.6867 0.066 Uiso 1 1 calc R U . . .
C5A C 0.92376(9) 0.91132(18) 0.57086(8) 0.0535(3) Uani 1 1 d . . . . .
H5A H 0.9689 0.9711 0.5783 0.064 Uiso 1 1 calc R U . . .
C6A C 0.86717(8) 0.82169(15) 0.41633(8) 0.0441(3) Uani 1 1 d . . . . .
C7A C 0.88345(10) 0.83173(18) 0.30347(9) 0.0576(4) Uani 1 1 d . . . . .
H7A H 0.9046 0.8587 0.2658 0.069 Uiso 1 1 calc R U . . .
C8A C 0.81929(9) 0.73501(17) 0.28265(8) 0.0506(3) Uani 1 1 d . . . . .
H8A H 0.7891 0.6842 0.2303 0.061 Uiso 1 1 calc R U . . .
C9A C 0.75107(7) 0.65054(14) 0.37344(7) 0.0405(3) Uani 1 1 d . . . . .
C10A C 0.65853(7) 0.56759(14) 0.51591(7) 0.0393(2) Uani 1 1 d . . . . .
C11A C 0.59252(10) 0.41157(17) 0.56915(9) 0.0556(3) Uani 1 1 d . . . . .
H11A H 0.5697 0.3176 0.5695 0.067 Uiso 1 1 calc R U . . .
C12A C 0.58798(9) 0.52227(18) 0.62206(9) 0.0553(3) Uani 1 1 d . . . . .
H12A H 0.5641 0.5028 0.6583 0.066 Uiso 1 1 calc R U . . .
C13A C 0.61954(9) 0.66261(18) 0.62022(9) 0.0556(3) Uani 1 1 d . . . . .
H13A H 0.6174 0.7400 0.6553 0.067 Uiso 1 1 calc R U . . .
C14A C 0.65468(8) 0.68759(16) 0.56537(9) 0.0484(3) Uani 1 1 d . . . . .
H14A H 0.6751 0.7823 0.5618 0.058 Uiso 1 1 calc R U . . .
N1B N 0.80329(7) 0.21513(15) 0.39151(7) 0.0533(3) Uani 1 1 d . . . . .
N2B N 0.75193(6) 0.17019(12) 0.48515(6) 0.0419(2) Uani 1 1 d . . . . .
N3B N 0.71581(7) 0.09709(13) 0.59896(7) 0.0495(3) Uani 1 1 d . . . . .
N4B N 0.81809(7) 0.26465(13) 0.62899(6) 0.0455(2) Uani 1 1 d . . . . .
N5B N 0.93224(8) 0.43993(15) 0.66348(8) 0.0570(3) Uani 1 1 d . . . . .
N6B N 0.86830(7) 0.33287(13) 0.53209(7) 0.0474(3) Uani 1 1 d . . . . .
N7B N 0.60923(8) -0.10560(14) 0.32996(7) 0.0537(3) Uani 1 1 d . . . . .
C1B C 0.73569(9) 0.11946(18) 0.35486(8) 0.0527(3) Uani 1 1 d . . . . .
H1B H 0.7153 0.0795 0.2991 0.063 Uiso 1 1 calc R U . . .
C2B C 0.70171(8) 0.08931(15) 0.40883(8) 0.0450(3) Uani 1 1 d . . . . .
C3B C 0.75808(8) 0.17233(14) 0.56850(8) 0.0422(3) Uani 1 1 d . . . . .
C4B C 0.75064(10) 0.14386(17) 0.68562(9) 0.0550(3) Uani 1 1 d . . . . .
H4B H 0.7331 0.1091 0.7250 0.066 Uiso 1 1 calc R U . . .
C5B C 0.81250(9) 0.24493(18) 0.70567(8) 0.0537(3) Uani 1 1 d . . . . .
H5B H 0.8445 0.2915 0.7591 0.064 Uiso 1 1 calc R U . . .
C6B C 0.87386(8) 0.34800(15) 0.61301(8) 0.0456(3) Uani 1 1 d . . . . .
C7B C 0.96705(10) 0.4895(2) 0.61158(10) 0.0643(4) Uani 1 1 d . . . . .
H7B H 1.0110 0.5579 0.6298 0.077 Uiso 1 1 calc R U . . .
C8B C 0.92941(9) 0.42647(19) 0.53168(10) 0.0596(4) Uani 1 1 d . . . . .
H8B H 0.9418 0.4425 0.4861 0.071 Uiso 1 1 calc R U . . .
C9B C 0.81049(8) 0.24177(15) 0.46831(8) 0.0445(3) Uani 1 1 d . . . . .
C10B C 0.62413(8) 0.00722(15) 0.38708(8) 0.0451(3) Uani 1 1 d . . . . .
C11B C 0.53608(10) -0.17759(18) 0.30110(9) 0.0595(4) Uani 1 1 d . . . . .
H11B H 0.5248 -0.2558 0.2614 0.071 Uiso 1 1 calc R U . . .
C12B C 0.47677(10) -0.14350(18) 0.32632(10) 0.0601(4) Uani 1 1 d . . . . .
H12B H 0.4269 -0.1973 0.3044 0.072 Uiso 1 1 calc R U . . .
C13B C 0.49250(9) -0.02806(19) 0.38473(10) 0.0610(4) Uani 1 1 d . . . . .
H13B H 0.4535 -0.0027 0.4033 0.073 Uiso 1 1 calc R U . . .
C14B C 0.56691(9) 0.04986(17) 0.41558(9) 0.0547(3) Uani 1 1 d . . . . .
H14B H 0.5786 0.1293 0.4546 0.066 Uiso 1 1 calc R U . . .

loop_
_atom_site_aniso_label
_atom_site_aniso_U_11
_atom_site_aniso_U_22
_atom_site_aniso_U_33
_atom_site_aniso_U_23
_atom_site_aniso_U_13
_atom_site_aniso_U_12
N1A 0.0542(6) 0.0579(7) 0.0414(5) -0.0123(5) 0.0287(5) -0.0118(5)
N2A 0.0408(5) 0.0459(5) 0.0308(4) -0.0018(4) 0.0202(4) -0.0050(4)
N3A 0.0486(6) 0.0656(7) 0.0316(5) -0.0046(5) 0.0199(4) -0.0097(5)
N4A 0.0460(5) 0.0558(6) 0.0352(5) -0.0041(4) 0.0225(4) -0.0112(5)
N5A 0.0602(7) 0.0687(8) 0.0519(6) -0.0053(6) 0.0376(6) -0.0162(6)
N6A 0.0460(5) 0.0539(6) 0.0346(5) -0.0020(4) 0.0240(4) -0.0058(5)
N7A 0.0605(7) 0.0465(6) 0.0500(6) 0.0021(5) 0.0356(5) -0.0042(5)
C1A 0.0535(7) 0.0529(7) 0.0449(6) -0.0103(5) 0.0298(6) -0.0129(6)
C2A 0.0433(6) 0.0439(6) 0.0384(5) -0.0015(5) 0.0240(5) -0.0053(5)
C3A 0.0396(6) 0.0477(6) 0.0322(5) -0.0003(4) 0.0186(5) -0.0039(5)
C4A 0.0538(7) 0.0751(9) 0.0353(6) -0.0106(6) 0.0199(6) -0.0160(7)
C5A 0.0497(7) 0.0681(9) 0.0424(6) -0.0110(6) 0.0211(6) -0.0187(6)
C6A 0.0462(6) 0.0528(7) 0.0392(6) -0.0020(5) 0.0249(5) -0.0065(5)
C7A 0.0690(9) 0.0704(9) 0.0504(7) -0.0014(7) 0.0422(7) -0.0096(7)
C8A 0.0582(8) 0.0660(8) 0.0380(6) -0.0003(6) 0.0312(6) -0.0020(6)
C9A 0.0434(6) 0.0504(7) 0.0337(5) -0.0018(5) 0.0231(5) -0.0029(5)
C10A 0.0391(6) 0.0460(6) 0.0357(5) 0.0017(5) 0.0200(5) -0.0004(5)
C11A 0.0685(9) 0.0548(8) 0.0578(8) 0.0068(6) 0.0414(7) -0.0041(7)
C12A 0.0585(8) 0.0717(9) 0.0485(7) 0.0069(6) 0.0355(7) 0.0026(7)
C13A 0.0574(8) 0.0677(9) 0.0528(7) -0.0086(7) 0.0349(7) 0.0017(7)
C14A 0.0520(7) 0.0486(7) 0.0529(7) -0.0060(6) 0.0312(6) -0.0050(6)
N1B 0.0580(7) 0.0724(8) 0.0391(5) -0.0023(5) 0.0307(5) -0.0084(6)
N2B 0.0482(6) 0.0486(6) 0.0359(5) 0.0019(4) 0.0256(4) -0.0010(4)
N3B 0.0634(7) 0.0509(6) 0.0473(6) 0.0080(5) 0.0367(5) 0.0033(5)
N4B 0.0537(6) 0.0543(6) 0.0353(5) 0.0022(4) 0.0264(5) 0.0009(5)
N5B 0.0549(7) 0.0691(8) 0.0476(6) -0.0069(6) 0.0244(5) -0.0046(6)
N6B 0.0492(6) 0.0606(7) 0.0388(5) -0.0011(5) 0.0260(5) -0.0072(5)
N7B 0.0588(7) 0.0565(7) 0.0454(6) -0.0026(5) 0.0238(5) -0.0017(5)
C1B 0.0583(8) 0.0681(9) 0.0371(6) -0.0038(6) 0.0269(6) -0.0060(7)
C2B 0.0512(7) 0.0500(7) 0.0380(6) -0.0004(5) 0.0243(5) -0.0009(5)
C3B 0.0516(7) 0.0451(6) 0.0379(6) 0.0049(5) 0.0275(5) 0.0047(5)
C4B 0.0717(9) 0.0620(8) 0.0467(7) 0.0122(6) 0.0406(7) 0.0097(7)
C5B 0.0668(9) 0.0674(9) 0.0364(6) 0.0045(6) 0.0321(6) 0.0078(7)
C6B 0.0487(7) 0.0551(7) 0.0379(6) 0.0019(5) 0.0242(5) 0.0026(6)
C7B 0.0573(9) 0.0784(10) 0.0605(9) -0.0079(8) 0.0303(7) -0.0152(8)
C8B 0.0562(8) 0.0773(10) 0.0544(8) -0.0013(7) 0.0335(7) -0.0157(7)
C9B 0.0483(7) 0.0542(7) 0.0379(6) 0.0023(5) 0.0259(5) -0.0030(5)
C10B 0.0522(7) 0.0451(7) 0.0397(6) 0.0060(5) 0.0230(5) 0.0021(5)
C11B 0.0666(9) 0.0568(8) 0.0485(7) -0.0016(6) 0.0214(7) -0.0081(7)
C12B 0.0561(8) 0.0664(9) 0.0518(8) 0.0131(7) 0.0202(7) -0.0100(7)
C13B 0.0555(8) 0.0742(10) 0.0596(8) 0.0100(7) 0.0321(7) 0.0012(7)
C14B 0.0585(8) 0.0579(8) 0.0541(8) -0.0017(6) 0.0315(7) 0.0007(7)

loop_
_atom_type_symbol
_atom_type_description
_atom_type_scat_dispersion_real
_atom_type_scat_dispersion_imag
_atom_type_scat_source
C C 0.0033 0.0016 'International Tables Vol C Tables 4.2.6.8 and 6.1.1.4'
H H 0.0000 0.0000 'International Tables Vol C Tables 4.2.6.8 and 6.1.1.4'
N N 0.0061 0.0033 'International Tables Vol C Tables 4.2.6.8 and 6.1.1.4'

loop_
_geom_angle_atom_site_label_1
_geom_angle_atom_site_label_2
_geom_angle_atom_site_label_3
_geom_angle
_geom_angle_site_symmetry_1
_geom_angle_site_symmetry_3
_geom_angle_publ_flag
C9A N1A C1A 103.42(10) . . ?
C9A N2A C3A 121.53(9) . . ?
C9A N2A C2A 105.23(9) . . ?
C3A N2A C2A 132.89(9) . . ?
C3A N3A C4A 103.64(10) . . ?
C3A N4A C6A 123.42(10) . . ?
C3A N4A C5A 106.15(10) . . ?
C6A N4A C5A 130.39(11) . . ?
C6A N5A C7A 103.55(11) . . ?
C6A N6A C9A 122.77(10) . . ?
C6A N6A C8A 105.79(10) . . ?
C9A N6A C8A 131.42(11) . . ?
C11A N7A C10A 117.12(12) . . ?
C2A C1A N1A 112.81(11) . . ?
C2A C1A H1A 123.6 . . ?
N1A C1A H1A 123.6 . . ?
C1A C2A N2A 104.36(10) . . ?
C1A C2A C10A 126.78(11) . . ?
N2A C2A C10A 128.60(10) . . ?
N3A C3A N4A 113.19(11) . . ?
N3A C3A N2A 129.70(11) . . ?
N4A C3A N2A 117.08(9) . . ?
C5A C4A N3A 112.17(11) . . ?
C5A C4A H4A 123.9 . . ?
N3A C4A H4A 123.9 . . ?
C4A C5A N4A 104.85(11) . . ?
C4A C5A H5A 127.6 . . ?
N4A C5A H5A 127.6 . . ?
N5A C6A N6A 113.72(11) . . ?
N5A C6A N4A 129.34(12) . . ?
N6A C6A N4A 116.94(10) . . ?
C8A C7A N5A 111.97(11) . . ?
C8A C7A H7A 124.0 . . ?
N5A C7A H7A 124.0 . . ?
C7A C8A N6A 104.97(11) . . ?
C7A C8A H8A 127.5 . . ?
N6A C8A H8A 127.5 . . ?
N1A C9A N6A 127.71(10) . . ?
N1A C9A N2A 114.18(10) . . ?
N6A C9A N2A 118.09(10) . . ?
N7A C10A C14A 122.83(11) . . ?
N7A C10A C2A 112.46(10) . . ?
C14A C10A C2A 124.52(11) . . ?
N7A C11A C12A 124.10(14) . . ?
N7A C11A H11A 117.9 . . ?
C12A C11A H11A 117.9 . . ?
C11A C12A C13A 118.34(12) . . ?
C11A C12A H12A 120.8 . . ?
C13A C12A H12A 120.8 . . ?
C12A C13A C14A 119.25(13) . . ?
C12A C13A H13A 120.4 . . ?
C14A C13A H13A 120.4 . . ?
C13A C14A C10A 118.31(13) . . ?
C13A C14A H14A 120.8 . . ?
C10A C14A H14A 120.8 . . ?
C9B N1B C1B 103.21(11) . . ?
C9B N2B C3B 121.02(11) . . ?
C9B N2B C2B 104.91(10) . . ?
C3B N2B C2B 133.44(10) . . ?
C3B N3B C4B 103.39(12) . . ?
C3B N4B C6B 123.78(10) . . ?
C3B N4B C5B 105.83(11) . . ?
C6B N4B C5B 130.24(12) . . ?
C6B N5B C7B 103.43(12) . . ?
C6B N6B C9B 123.29(11) . . ?
C6B N6B C8B 105.69(11) . . ?
C9B N6B C8B 131.01(11) . . ?
C11B N7B C10B 116.96(13) . . ?
C2B C1B N1B 112.98(11) . . ?
C2B C1B H1B 123.5 . . ?
N1B C1B H1B 123.5 . . ?
C1B C2B N2B 104.36(11) . . ?
C1B C2B C10B 127.13(12) . . ?
N2B C2B C10B 128.08(11) . . ?
N3B C3B N4B 113.53(10) . . ?
N3B C3B N2B 129.56(12) . . ?
N4B C3B N2B 116.90(10) . . ?
C5B C4B N3B 112.27(11) . . ?
C5B C4B H4B 123.9 . . ?
N3B C4B H4B 123.9 . . ?
C4B C5B N4B 104.97(12) . . ?
C4B C5B H5B 127.5 . . ?
N4B C5B H5B 127.5 . . ?
N5B C6B N6B 113.72(12) . . ?
N5B C6B N4B 129.89(12) . . ?
N6B C6B N4B 116.39(11) . . ?
C8B C7B N5B 111.87(14) . . ?
C8B C7B H7B 124.1 . . ?
N5B C7B H7B 124.1 . . ?
C7B C8B N6B 105.29(12) . . ?
C7B C8B H8B 127.4 . . ?
N6B C8B H8B 127.4 . . ?
N1B C9B N6B 127.42(11) . . ?
N1B C9B N2B 114.54(12) . . ?
N6B C9B N2B 118.04(10) . . ?
N7B C10B C14B 122.53(13) . . ?
N7B C10B C2B 113.41(11) . . ?
C14B C10B C2B 123.78(12) . . ?
N7B C11B C12B 124.17(15) . . ?
N7B C11B H11B 117.9 . . ?
C12B C11B H11B 117.9 . . ?
C11B C12B C13B 118.51(14) . . ?
C11B C12B H12B 120.7 . . ?
C13B C12B H12B 120.7 . . ?
C12B C13B C14B 119.18(14) . . ?
C12B C13B H13B 120.4 . . ?
C14B C13B H13B 120.4 . . ?
C13B C14B C10B 118.66(14) . . ?
C13B C14B H14B 120.7 . . ?
C10B C14B H14B 120.7 . . ?

loop_
_geom_bond_atom_site_label_1
_geom_bond_atom_site_label_2
_geom_bond_distance
_geom_bond_site_symmetry_2
_geom_bond_publ_flag
N1A C9A 1.2970(16) . ?
N1A C1A 1.3826(15) . ?
N2A C9A 1.3794(13) . ?
N2A C3A 1.3918(15) . ?
N2A C2A 1.4037(15) . ?
N3A C3A 1.2995(14) . ?
N3A C4A 1.3905(17) . ?
N4A C3A 1.3722(15) . ?
N4A C6A 1.3811(15) . ?
N4A C5A 1.3878(16) . ?
N5A C6A 1.2976(16) . ?
N5A C7A 1.3945(18) . ?
N6A C6A 1.3673(16) . ?
N6A C9A 1.3769(15) . ?
N6A C8A 1.3952(14) . ?
N7A C11A 1.3361(16) . ?
N7A C10A 1.3414(16) . ?
C1A C2A 1.3613(17) . ?
C1A H1A 0.9300 . ?
C2A C10A 1.4700(15) . ?
C4A C5A 1.3497(18) . ?
C4A H4A 0.9300 . ?
C5A H5A 0.9300 . ?
C7A C8A 1.349(2) . ?
C7A H7A 0.9300 . ?
C8A H8A 0.9300 . ?
C10A C14A 1.3881(17) . ?
C11A C12A 1.372(2) . ?
C11A H11A 0.9300 . ?
C12A C13A 1.374(2) . ?
C12A H12A 0.9300 . ?
C13A C14A 1.3877(18) . ?
C13A H13A 0.9300 . ?
C14A H14A 0.9300 . ?
N1B C9B 1.2999(15) . ?
N1B C1B 1.3756(18) . ?
N2B C9B 1.3779(15) . ?
N2B C3B 1.3994(14) . ?
N2B C2B 1.4041(16) . ?
N3B C3B 1.2984(15) . ?
N3B C4B 1.3962(18) . ?
N4B C3B 1.3736(17) . ?
N4B C6B 1.3788(16) . ?
N4B C5B 1.3929(15) . ?
N5B C6B 1.2972(18) . ?
N5B C7B 1.3898(19) . ?
N6B C6B 1.3679(15) . ?
N6B C9B 1.3751(17) . ?
N6B C8B 1.3843(17) . ?
N7B C11B 1.3381(19) . ?
N7B C10B 1.3434(17) . ?
C1B C2B 1.3658(17) . ?
C1B H1B 0.9300 . ?
C2B C10B 1.4651(19) . ?
C4B C5B 1.346(2) . ?
C4B H4B 0.9300 . ?
C5B H5B 0.9300 . ?
C7B C8B 1.349(2) . ?
C7B H7B 0.9300 . ?
C8B H8B 0.9300 . ?
C10B C14B 1.3920(18) . ?
C11B C12B 1.368(2) . ?
C11B H11B 0.9300 . ?
C12B C13B 1.373(2) . ?
C12B H12B 0.9300 . ?
C13B C14B 1.379(2) . ?
C13B H13B 0.9300 . ?
C14B H14B 0.9300 . ?
